data_4076163
loop_
_publ_author_name
'Moriuchi, Akihiro'
'Uchida, Kazunori'
'Inagaki, Akiko'
'Akita, Munetaka'

_publ_section_title
;
 Photochromic Behavior and Diastereomeric Isomerism in
 [(\h6-spirobenzopyran)RuCp*]PF6
;
_journal_issue 26
_journal_name_full Organometallics
_journal_page_first 6382
_journal_paper_doi 10.1021/om0506771
_journal_volume 24
_journal_year 2005
_chemical_formula_sum 'C31 H42 F6 N O1.5 P Ru'
_chemical_formula_weight 698.71
_space_group_IT_number 14
_symmetry_cell_setting monoclinic
_symmetry_Int_Tables_number 14
_symmetry_space_group_name_Hall '-P 2ybc'
_symmetry_space_group_name_H-M 'P 1 21/c 1'
_cell_angle_alpha 90
_cell_angle_beta 86.84(3)
_cell_angle_gamma 90
_cell_formula_units_Z 4
_cell_length_a 20.340(10)
_cell_length_b 8.751(6)
_cell_length_c 17.114(8)
_cell_measurement_reflns_used 11772
_cell_measurement_temperature 213.2
_cell_measurement_theta_max 27.3
_cell_measurement_theta_min 3.1
_cell_volume 3042(3)
_computing_cell_refinement PROCESS-AUTO
_computing_data_collection PROCESS-AUTO
_computing_data_reduction 'teXsan Ver. 1.11'
_computing_publication_material 'teXsan Ver. 1.11'
_computing_structure_refinement SHELXL97
_computing_structure_solution SIR92
_diffrn_ambient_temperature 213(2)
_diffrn_detector_area_resol_mean 10.00
_diffrn_measurement_device_type 'Rigaku RAXIS-IV Imaging Plate'
_diffrn_measurement_method \w
_diffrn_radiation_type 'Mo K\a'
_diffrn_radiation_wavelength 0.7107
_diffrn_reflns_av_R_equivalents 0.083
_diffrn_reflns_limit_h_max 22
_diffrn_reflns_limit_h_min -20
_diffrn_reflns_limit_k_max 10
_diffrn_reflns_limit_k_min -11
_diffrn_reflns_limit_l_max 26
_diffrn_reflns_limit_l_min -26
_diffrn_reflns_number 11417
_diffrn_reflns_theta_max 27.45
_exptl_absorpt_coefficient_mu 0.633
_exptl_absorpt_correction_T_max 0.939
_exptl_absorpt_correction_T_min 0.250
_exptl_absorpt_correction_type multi-scan
_exptl_absorpt_process_details '(Higashi, 1995)'
_exptl_crystal_colour unknown
_exptl_crystal_density_diffrn 1.526
_exptl_crystal_density_method 'not measured'
_exptl_crystal_description unknown
_exptl_crystal_size_max 0.100
_exptl_crystal_size_mid 0.100
_exptl_crystal_size_min 0.100
_refine_diff_density_max 0.85
_refine_diff_density_min -1.96
_refine_ls_extinction_coef 0.0000
_refine_ls_extinction_expression Fc^*^=kFc[1+0.001xFc^2^\l^3^/sin(2\q)]^-1/4^
_refine_ls_extinction_method SHELXL
_refine_ls_goodness_of_fit_ref 1.468
_refine_ls_hydrogen_treatment noref
_refine_ls_number_parameters 413
_refine_ls_number_reflns 3536
_refine_ls_R_factor_gt 0.0960
_refine_ls_shift/su_max 0.0190
_refine_ls_structure_factor_coef Fsqd
_refine_ls_weighting_details 'w = 1/[\s^2^(Fo^2^) + (0.1000P)^2^+0.0000P] where P=(Fo^2^+2Fc^2^)/3'
_refine_ls_weighting_scheme calc
_refine_ls_wR_factor_ref 0.2641
_reflns_number_gt 3536
_reflns_number_total 5857
_reflns_threshold_expression >2.0sigma(I)
_cod_data_source_file om0506771si20051004_055427.cif
_cod_data_source_block compound_3'b
_cod_original_cell_volume 3041(2)
_cod_original_formula_sum 'C31 H42 F6 N O1.50 P Ru '
_cod_database_code 4076163

loop_
_symmetry_equiv_pos_as_xyz
x,y,z
-x,1/2+y,1/2-z
-x,-y,-z
x,1/2-y,1/2+z

loop_
_atom_site_label
_atom_site_type_symbol
_atom_site_fract_x
_atom_site_fract_y
_atom_site_fract_z
_atom_site_U_iso_or_equiv
_atom_site_adp_type
_atom_site_occupancy
_atom_site_calc_flag
_atom_site_refinement_flags
Ru(1) Ru -0.66981(3) 0.21064(8) 0.68908(4) 0.0523(3) Uani 1.00 d .
P(1) P -0.6869(2) -0.2765(3) 0.4663(2) 0.0708(7) Uani 1.00 d .
F(1) F -0.6939(5) -0.4523(8) 0.4765(5) 0.128(3) Uani 1.00 d .
F(2) F -0.7599(4) -0.250(1) 0.4966(6) 0.150(4) Uani 1.00 d .
F(3) F -0.6794(5) -0.0988(7) 0.4578(5) 0.138(3) Uani 1.00 d .
F(4) F -0.6122(4) -0.296(1) 0.4396(5) 0.122(3) Uani 1.00 d .
F(5) F -0.7065(4) -0.2887(8) 0.3790(4) 0.100(2) Uani 1.00 d .
F(6) F -0.6661(4) -0.2626(8) 0.5552(4) 0.107(2) Uani 1.00 d .
O(1) O -0.9004(7) 0.394(2) 0.7585(9) 0.078(4) Uani 0.59 d P
O(1A) O -0.902(1) 0.317(3) 0.788(1) 0.078(4) Uani 0.41 d P
O(2) O -1.024(2) 0.409(5) 0.457(3) 0.2032(2) Uiso 0.50 d P
N(1) N -0.7972(5) 0.460(1) 0.7259(6) 0.079(3) Uani 0.59 d P
N(1A) N -0.8033(5) 0.259(1) 0.8202(6) 0.077(3) Uani 0.41 d P
C(1) C -0.8363(4) 0.412(1) 0.7961(6) 0.078(3) Uani 1.00 d .
C(2) C -0.8413(6) 0.522(2) 0.8602(9) 0.135(7) Uani 1.00 d .
C(3) C -0.8983(7) 0.564(2) 0.896(1) 0.123(6) Uani 1.00 d .
C(4) C -0.9597(5) 0.510(1) 0.8688(8) 0.088(3) Uani 1.00 d .
C(5) C -1.0215(7) 0.551(2) 0.9006(9) 0.113(5) Uani 1.00 d .
C(6) C -1.0773(6) 0.508(2) 0.871(1) 0.132(7) Uani 1.00 d .
C(7) C -1.0747(6) 0.414(2) 0.809(1) 0.121(6) Uani 1.00 d .
C(8) C -1.0158(5) 0.362(2) 0.775(1) 0.111(5) Uani 1.00 d .
C(9) C -0.9589(5) 0.415(2) 0.8049(8) 0.093(4) Uani 1.00 d .
C(10) C -0.8033(5) 0.259(1) 0.8202(6) 0.077(3) Uani 0.59 d P
C(10A) C -0.7972(5) 0.460(1) 0.7259(6) 0.079(3) Uani 0.41 d P
C(11) C -0.7742(4) 0.206(1) 0.7444(6) 0.061(2) Uani 1.00 d .
C(12) C -0.7531(5) 0.056(1) 0.7251(7) 0.071(3) Uani 1.00 d .
C(13) C -0.7328(5) 0.032(1) 0.6457(8) 0.083(3) Uani 1.00 d .
C(14) C -0.7296(5) 0.146(2) 0.5927(6) 0.083(3) Uani 1.00 d .
C(15) C -0.7478(5) 0.295(1) 0.6148(6) 0.073(3) Uani 1.00 d .
C(16) C -0.7720(4) 0.322(1) 0.6897(6) 0.059(2) Uani 1.00 d .
C(17) C -0.863(1) 0.151(2) 0.854(2) 0.103(8) Uani 0.59 d P
C(17A) C -0.859(1) 0.521(3) 0.666(2) 0.079(8) Uani 0.41 d P
C(18) C -0.759(1) 0.296(3) 0.886(1) 0.091(7) Uani 0.59 d P
C(18A) C -0.756(1) 0.589(3) 0.746(2) 0.084(9) Uani 0.41 d P
C(19) C -0.800(1) 0.601(3) 0.678(2) 0.15(1) Uani 0.59 d P
C(19A) C -0.812(2) 0.149(5) 0.881(2) 0.11(1) Uani 0.41 d P
C(20) C -0.5818(4) 0.109(1) 0.7313(6) 0.061(2) Uani 1.00 d .
C(21) C -0.5956(4) 0.238(1) 0.7771(6) 0.068(3) Uani 1.00 d .
C(22) C -0.5945(4) 0.370(1) 0.7292(6) 0.061(2) Uani 1.00 d .
C(23) C -0.5770(4) 0.3163(10) 0.6510(6) 0.058(2) Uani 1.00 d .
C(24) C -0.5692(4) 0.155(1) 0.6521(6) 0.058(2) Uani 1.00 d .
C(25) C -0.5784(6) -0.056(1) 0.755(1) 0.119(6) Uani 1.00 d .
C(26) C -0.6031(7) 0.232(2) 0.8663(6) 0.124(6) Uani 1.00 d .
C(27) C -0.6016(6) 0.530(2) 0.754(1) 0.143(7) Uani 1.00 d .
C(28) C -0.5653(6) 0.421(1) 0.5820(7) 0.097(4) Uani 1.00 d .
C(29) C -0.5493(5) 0.058(1) 0.5829(7) 0.087(3) Uani 1.00 d .
C(31) C -0.966(3) 0.355(7) 0.498(4) 0.2242(3) Uiso 0.50 d P
C(32) C -0.929(2) 0.469(7) 0.534(3) 0.1873(2) Uiso 0.50 d P
C(33) C -0.955(5) 0.59(1) 0.473(8) 0.3150(5) Uiso 0.50 d P
C(34) C -0.995(4) 0.525(9) 0.438(4) 0.2087(3) Uiso 0.50 d P
H(1) H -0.8017 0.5647 0.8783 0.1511 Uiso 1.00 calc .
H(2) H -0.8976 0.6303 0.9418 0.1394 Uiso 1.00 calc .
H(3) H -1.0224 0.6206 0.9478 0.1351 Uiso 1.00 calc .
H(4) H -1.1191 0.5450 0.8944 0.1538 Uiso 1.00 calc .
H(5) H -1.1153 0.3830 0.7847 0.1408 Uiso 1.00 calc .
H(6) H -1.0148 0.2863 0.7340 0.1278 Uiso 1.00 calc .
H(7) H -0.7492 -0.0227 0.7646 0.0842 Uiso 1.00 calc .
H(8) H -0.7129 -0.0652 0.6312 0.0974 Uiso 1.00 calc .
H(9) H -0.7081 0.1317 0.5416 0.0999 Uiso 1.00 calc .
H(10) H -0.7389 0.3807 0.5784 0.0870 Uiso 1.00 calc .
H(11) H -0.6072 -0.1153 0.7245 0.1191 Uiso 1.00 calc .
H(12) H -0.5918 -0.0654 0.8096 0.1191 Uiso 1.00 calc .
H(13) H -0.5340 -0.0922 0.7466 0.1191 Uiso 1.00 calc .
H(14) H -0.6151 0.1300 0.8825 0.1237 Uiso 1.00 calc .
H(15) H -0.6367 0.3019 0.8847 0.1237 Uiso 1.00 calc .
H(16) H -0.5621 0.2591 0.8878 0.1237 Uiso 1.00 calc .
H(17) H -0.6225 0.5350 0.8054 0.1435 Uiso 1.00 calc .
H(18) H -0.6279 0.5840 0.7178 0.1435 Uiso 1.00 calc .
H(19) H -0.5588 0.5770 0.7541 0.1435 Uiso 1.00 calc .
H(20) H -0.5935 0.5089 0.5881 0.0972 Uiso 1.00 calc .
H(21) H -0.5748 0.3681 0.5348 0.0972 Uiso 1.00 calc .
H(22) H -0.5202 0.4539 0.5788 0.0972 Uiso 1.00 calc .
H(23) H -0.5723 0.0909 0.5384 0.0869 Uiso 1.00 calc .
H(24) H -0.5602 -0.0469 0.5943 0.0869 Uiso 1.00 calc .
H(25) H -0.5027 0.0669 0.5716 0.0869 Uiso 1.00 calc .

loop_
_atom_site_aniso_label
_atom_site_aniso_U_11
_atom_site_aniso_U_22
_atom_site_aniso_U_33
_atom_site_aniso_U_12
_atom_site_aniso_U_13
_atom_site_aniso_U_23
Ru(1) 0.0555(4) 0.0535(4) 0.0485(4) -0.0022(3) 0.0075(3) 0.0086(4)
P(1) 0.104(2) 0.055(1) 0.053(1) -0.017(1) 0.004(1) 0.001(1)
F(1) 0.223(9) 0.059(4) 0.107(6) 0.002(5) 0.052(6) -0.015(4)
F(2) 0.100(6) 0.24(1) 0.111(7) -0.049(6) -0.008(5) -0.015(7)
F(3) 0.25(1) 0.049(3) 0.116(6) -0.023(5) 0.020(7) -0.005(4)
F(4) 0.090(5) 0.175(9) 0.099(6) -0.015(5) -0.008(4) 0.010(6)
F(5) 0.140(6) 0.103(5) 0.059(4) -0.027(4) 0.023(4) 0.006(4)
F(6) 0.160(7) 0.094(5) 0.069(4) -0.036(4) 0.014(4) 0.008(4)
O(1) 0.063(5) 0.10(1) 0.07(1) -0.001(8) 0.012(7) 0.014(8)
O(1A) 0.063(5) 0.10(1) 0.07(1) -0.001(8) 0.012(7) 0.014(8)
N(1) 0.090(6) 0.074(6) 0.073(6) -0.013(5) 0.000(5) 0.002(5)
N(1A) 0.074(6) 0.087(7) 0.071(6) 0.003(5) 0.006(5) -0.016(6)
C(1) 0.057(5) 0.108(9) 0.069(7) 0.001(5) 0.005(5) 0.023(6)
C(2) 0.069(7) 0.21(2) 0.13(1) -0.003(9) 0.008(7) 0.13(1)
C(3) 0.085(8) 0.15(1) 0.14(1) -0.010(8) 0.012(8) 0.07(1)
C(4) 0.068(6) 0.098(8) 0.099(9) -0.018(6) 0.004(6) 0.015(8)
C(5) 0.099(10) 0.13(1) 0.11(1) -0.034(9) -0.009(8) -0.000(10)
C(6) 0.058(7) 0.11(1) 0.22(2) -0.008(7) -0.005(10) -0.01(1)
C(7) 0.052(6) 0.10(1) 0.21(2) 0.004(6) 0.021(9) -0.00(1)
C(8) 0.052(6) 0.110(10) 0.17(1) -0.003(6) 0.015(7) 0.03(1)
C(9) 0.050(5) 0.13(1) 0.097(9) -0.003(6) -0.004(5) 0.044(8)
C(10) 0.074(6) 0.087(7) 0.071(6) 0.003(5) 0.006(5) -0.016(6)
C(10A) 0.090(6) 0.074(6) 0.073(6) -0.013(5) 0.000(5) 0.002(5)
C(11) 0.061(5) 0.055(5) 0.070(6) -0.001(4) 0.017(4) 0.009(5)
C(12) 0.082(7) 0.047(5) 0.085(8) 0.008(4) 0.008(6) 0.007(5)
C(13) 0.078(7) 0.077(7) 0.093(9) 0.004(6) 0.009(6) 0.043(7)
C(14) 0.065(6) 0.13(1) 0.051(6) -0.001(7) 0.011(5) 0.019(7)
C(15) 0.065(6) 0.101(8) 0.052(5) -0.019(6) 0.005(4) -0.019(6)
C(16) 0.052(5) 0.060(5) 0.065(6) -0.007(4) 0.008(4) 0.004(5)
C(17) 0.12(2) 0.07(1) 0.11(2) 0.02(1) -0.04(2) -0.01(1)
C(17A) 0.08(2) 0.08(2) 0.08(2) -0.03(1) 0.01(1) 0.01(2)
C(18) 0.09(1) 0.13(2) 0.053(10) -0.02(1) 0.015(9) 0.03(1)
C(18A) 0.09(2) 0.06(1) 0.11(2) 0.01(1) -0.01(2) 0.01(2)
C(19) 0.12(2) 0.12(2) 0.19(3) -0.02(2) -0.02(2) -0.10(2)
C(19A) 0.08(2) 0.15(3) 0.11(3) 0.01(2) 0.01(2) -0.09(3)
C(20) 0.053(5) 0.057(5) 0.073(6) -0.002(4) 0.007(4) -0.020(5)
C(21) 0.051(5) 0.107(8) 0.046(5) 0.010(5) 0.007(4) 0.007(5)
C(22) 0.061(5) 0.055(5) 0.067(6) 0.001(4) 0.007(4) 0.016(5)
C(23) 0.057(5) 0.055(5) 0.062(5) -0.002(4) 0.008(4) -0.007(5)
C(24) 0.051(4) 0.061(5) 0.061(5) -0.003(4) 0.000(4) 0.009(5)
C(25) 0.079(8) 0.11(1) 0.17(1) 0.008(7) 0.022(8) -0.08(1)
C(26) 0.102(9) 0.22(2) 0.046(6) 0.062(10) 0.002(6) 0.001(8)
C(27) 0.089(8) 0.094(9) 0.25(2) -0.016(7) 0.05(1) 0.10(1)
C(28) 0.103(8) 0.102(9) 0.089(9) 0.020(7) 0.031(7) -0.053(8)
C(29) 0.079(7) 0.090(8) 0.091(8) -0.007(6) -0.006(6) 0.041(7)

loop_
_atom_type_symbol
_atom_type_description
_atom_type_scat_dispersion_real
_atom_type_scat_dispersion_imag
_atom_type_scat_source
C C 0.003 0.002
;International Tables for Crystallography
(1992, Vol. C, Tables 4.2.6.8 and 6.1.1.4)
;
H H 0.000 0.000
;International Tables for Crystallography
(1992, Vol. C, Table 6.1.1.4)
;
O O 0.011 0.006
;International Tables for Crystallography
(1992, Vol. C, Tables 4.2.6.8 and 6.1.1.4)
;
N N 0.006 0.003
;International Tables for Crystallography
(1992, Vol. C, Tables 4.2.6.8 and 6.1.1.4)
;
F F 0.017 0.010
;International Tables for Crystallography
(1992, Vol. C, Tables 4.2.6.8 and 6.1.1.4)
;
P P 0.102 0.094
;International Tables for Crystallography
(1992, Vol. C, Tables 4.2.6.8 and 6.1.1.4)
;
Ru Ru -1.259 0.836
;International Tables for Crystallography
(1992, Vol. C, Tables 4.2.6.8 and 6.1.1.4)
;

loop_
_geom_bond_atom_site_label_1
_geom_bond_atom_site_label_2
_geom_bond_distance
_geom_bond_site_symmetry_2
_geom_bond_publ_flag
Ru(1) C(11) 2.277(9) . yes
Ru(1) C(12) 2.23(1) . yes
Ru(1) C(13) 2.18(1) . yes
Ru(1) C(14) 2.18(1) . yes
Ru(1) C(15) 2.21(1) . yes
Ru(1) C(16) 2.296(9) . yes
Ru(1) C(20) 2.160(9) . yes
Ru(1) C(21) 2.205(9) . yes
Ru(1) C(22) 2.206(9) . yes
Ru(1) C(23) 2.170(9) . yes
Ru(1) C(24) 2.163(8) . yes
P(1) F(1) 1.554(7) . yes
P(1) F(2) 1.563(9) . yes
P(1) F(3) 1.568(7) . yes
P(1) F(4) 1.571(8) . yes
P(1) F(5) 1.571(8) . yes
P(1) F(6) 1.606(8) . yes
O(1) O(1A) 0.84(3) . yes
O(1) C(1) 1.49(2) . yes
O(1) C(9) 1.41(2) . yes
O(1A) C(1) 1.58(3) . yes
O(1A) C(9) 1.46(3) . yes
O(2) C(31) 1.49(9) . yes
O(2) C(32) 1.42(7) 3_667 yes
O(2) C(33) 1.2(1) 3_667 yes
O(2) C(34) 1.22(9) . yes
N(1) C(1) 1.46(1) . yes
N(1) C(16) 1.44(1) . yes
N(1) C(17A) 1.74(3) . yes
N(1) C(18A) 1.46(3) . yes
N(1) C(19) 1.49(3) . yes
N(1A) C(1) 1.56(2) . yes
N(1A) C(11) 1.47(1) . yes
N(1A) C(17) 1.62(3) . yes
N(1A) C(18) 1.51(2) . yes
N(1A) C(19A) 1.42(4) . yes
C(1) C(2) 1.46(2) . yes
C(2) C(3) 1.33(2) . yes
C(3) C(4) 1.44(2) . yes
C(4) C(5) 1.39(2) . yes
C(4) C(9) 1.37(2) . yes
C(5) C(6) 1.33(2) . yes
C(6) C(7) 1.34(3) . yes
C(7) C(8) 1.38(2) . yes
C(8) C(9) 1.37(2) . yes
C(10) C(11) 1.47(1) . yes
C(10) C(17) 1.62(3) . yes
C(10) C(18) 1.51(2) . yes
C(10) C(19A) 1.42(4) . yes
C(10A) C(16) 1.44(1) . yes
C(10A) C(17A) 1.74(3) . yes
C(10A) C(18A) 1.46(3) . yes
C(10A) C(19) 1.49(3) . yes
C(11) C(12) 1.41(1) . yes
C(11) C(16) 1.38(1) . yes
C(12) C(13) 1.41(2) . yes
C(13) C(14) 1.35(2) . yes
C(14) C(15) 1.40(2) . yes
C(15) C(16) 1.37(1) . yes
C(17) C(19A) 1.15(4) . yes
C(17A) C(19) 1.40(4) . yes
C(18) C(19A) 1.69(4) . yes
C(18A) C(19) 1.51(5) . yes
C(20) C(21) 1.40(1) . yes
C(20) C(24) 1.42(1) . yes
C(20) C(25) 1.50(2) . yes
C(21) C(22) 1.41(1) . yes
C(21) C(26) 1.53(1) . yes
C(22) C(23) 1.44(1) . yes
C(22) C(27) 1.47(2) . yes
C(23) C(24) 1.42(1) . yes
C(23) C(28) 1.51(2) . yes
C(24) C(29) 1.50(2) . yes
C(31) C(32) 1.41(9) . yes
C(31) C(33) 1.7(1) 3_667 yes
C(31) C(34) 1.69(10) 3_667 yes
C(32) C(33) 1.6(1) . yes
C(32) C(34) 1.59(9) 3_667 yes
C(33) C(34) 1.2(1) . yes

loop_
_geom_contact_atom_site_label_1
_geom_contact_atom_site_label_2
_geom_contact_distance
_geom_contact_site_symmetry_2
F(1) C(15) 3.38(1) 1_545
F(1) C(28) 3.44(2) 1_545
F(1) C(19A) 3.44(4) 4_445
F(1) C(26) 3.54(2) 4_445
F(2) C(19) 3.42(4) 1_545
F(2) C(2) 3.55(2) 4_455
F(3) C(14) 3.27(2) .
F(3) C(18) 3.37(2) 4_455
F(3) C(13) 3.53(2) .
F(4) C(25) 3.45(2) 4_445
F(5) C(18A) 3.08(3) 4_455
F(5) C(25) 3.54(2) 4_445
F(6) C(13) 3.27(1) .
F(6) C(28) 3.49(1) 1_545
F(6) C(19) 3.56(3) 1_545
O(2) C(17A) 3.32(6) 3_667
C(3) C(33) 3.5(1) 4_565
C(5) C(31) 3.19(7) 2_657
C(17) C(31) 3.14(7) 4_555
C(17) C(34) 3.34(8) 4_555
C(17) C(33) 3.4(1) 4_555
C(17) C(32) 3.46(6) 4_555
C(17A) C(32) 2.78(6) .
C(17A) C(34) 3.58(8) 3_667
C(29) C(29) 3.53(2) 3_656
